data_1571041
loop_
_publ_author_name
'Kn&#xfc;pfer, Christian'
'Klerner, Lukas'
'Mai, Jonathan'
'Langer, Jens'
'Harder, Sjoerd'

_publ_section_title
;
 s-Block metal complexes of superbulky
 (<sup><i>t</i></sup>Bu<sub>3</sub>Si)<sub>2</sub>N<sup>-</sup>: a new
 weakly coordinating anion?
;
_journal_issue 12
_journal_name_full 'Chemical science'
_journal_page_first 4386
_journal_page_last 4395
_journal_paper_doi 10.1039/d3sc06896j
_journal_volume 15
_journal_year 2024
_chemical_formula_moiety '2(C12 H27 N0.5 Si)'
_chemical_formula_sum 'C24 H54 N Si2'
_chemical_formula_weight 412.86
_space_group_crystal_system triclinic
_space_group_IT_number 2
_space_group_name_Hall '-P 1'
_space_group_name_H-M_alt 'P -1'
_atom_sites_solution_hydrogens geom
_atom_sites_solution_primary dual
_audit_creation_date 2023-12-14
_audit_creation_method
;
Olex2 1.5
(compiled 2023.08.24 svn.re1ec1418 for OlexSys, GUI svn.r6817)
;
_audit_update_record
;
2023-12-22 deposited with the CCDC.	2024-02-20 downloaded from the CCDC.
;
_cell_angle_alpha 76.376(5)
_cell_angle_beta 86.941(4)
_cell_angle_gamma 72.404(5)
_cell_formula_units_Z 2
_cell_length_a 8.6659(5)
_cell_length_b 11.1071(6)
_cell_length_c 14.7913(8)
_cell_measurement_reflns_used 5658
_cell_measurement_temperature 100.00(10)
_cell_measurement_theta_max 72.4070
_cell_measurement_theta_min 4.2670
_cell_volume 1318.66(13)
_computing_cell_refinement 'CrysAlisPro 1.171.40.67a (Rigaku OD, 2019)'
_computing_data_collection 'CrysAlisPro 1.171.40.67a (Rigaku OD, 2019)'
_computing_data_reduction 'CrysAlisPro 1.171.40.67a (Rigaku OD, 2019)'
_computing_molecular_graphics 'Olex2 1.5 (Dolomanov et al., 2009)'
_computing_publication_material 'Olex2 1.5 (Dolomanov et al., 2009)'
_computing_structure_refinement 'SHELXL 2019/2 (Sheldrick, 2015)'
_computing_structure_solution 'SHELXT  (Sheldrick, 2015)'
_diffrn_ambient_environment N~2~
_diffrn_ambient_temperature 100.00(10)
_diffrn_detector 'CCD plate'
_diffrn_detector_area_resol_mean 5.2903
_diffrn_detector_type AtlasS2
_diffrn_measured_fraction_theta_full 0.994
_diffrn_measured_fraction_theta_max 0.969
_diffrn_measurement_details
;
List of Runs (angles in degrees, time in seconds):

  # Type    Start    End  Width  t~exp~   \w     \q     \k     \f   Frames
#--------------------------------------------------------------------------
  1  \w    -69.00  33.00   1.00    1.00    --  -40.61  57.00 150.00  102
  2  \w    -73.00  36.00   1.00    1.00    --  -40.61  77.00 -90.00  109
  3  \w     12.00 114.00   1.00    1.00    --   40.61  57.00  30.00  102
  4  \w    104.00 178.00   1.00    1.00    --  104.57 111.00 -30.00   74
  5  \w    104.00 178.00   1.00    1.00    --  104.57 111.00 -90.00   74
  6  \w     28.00 109.00   1.00    1.00    --  104.57-111.00 -90.00   81
  7  \w     61.00 146.00   1.00    1.00    --  104.57 178.00 -90.00   85
  8  \w     28.00 137.00   1.00    1.00    --  104.57 -77.00-120.00  109
  9  \w     76.00 178.00   1.00    1.00    --  104.57  30.00  90.00  102
 10  \w     28.00 109.00   1.00    1.00    --  104.57-111.00  60.00   81
 11  \w     92.00 176.00   1.00    1.00    --  104.57  30.00  30.00   84
 12  \w     29.00 133.00   1.00    1.00    --  104.57 -30.00-150.00  104
 13  \w     33.00 133.00   1.00    1.00    --  104.57 -61.00   0.00  100
;
_diffrn_measurement_device 'four-circle diffractometer'
_diffrn_measurement_device_type 'SuperNova, Dual, Cu at home/near, AtlasS2'
_diffrn_measurement_method '\w scans'
_diffrn_orient_matrix_type 'CrysAlisPro convention (1999,Acta A55,543-557)'
_diffrn_orient_matrix_UB_11 0.0569800000
_diffrn_orient_matrix_UB_12 -0.1016873000
_diffrn_orient_matrix_UB_13 0.0917461000
_diffrn_orient_matrix_UB_21 0.1601497000
_diffrn_orient_matrix_UB_22 0.0341497000
_diffrn_orient_matrix_UB_23 -0.0037149000
_diffrn_orient_matrix_UB_31 -0.0768118000
_diffrn_orient_matrix_UB_32 0.1041852000
_diffrn_orient_matrix_UB_33 0.0553008000
_diffrn_radiation_monochromator mirror
_diffrn_radiation_probe x-ray
_diffrn_radiation_type 'Cu K\a'
_diffrn_radiation_wavelength 1.54184
_diffrn_reflns_av_R_equivalents 0.0213
_diffrn_reflns_av_unetI/netI 0.0280
_diffrn_reflns_Laue_measured_fraction_full 0.994
_diffrn_reflns_Laue_measured_fraction_max 0.969
_diffrn_reflns_limit_h_max 8
_diffrn_reflns_limit_h_min -10
_diffrn_reflns_limit_k_max 13
_diffrn_reflns_limit_k_min -10
_diffrn_reflns_limit_l_max 18
_diffrn_reflns_limit_l_min -17
_diffrn_reflns_number 9950
_diffrn_reflns_point_group_measured_fraction_full 0.994
_diffrn_reflns_point_group_measured_fraction_max 0.969
_diffrn_reflns_theta_full 67.684
_diffrn_reflns_theta_max 72.225
_diffrn_reflns_theta_min 4.291
_diffrn_source 'micro-focus sealed X-ray tube'
_diffrn_source_type 'SuperNova (Cu) X-ray Source'
_exptl_absorpt_coefficient_mu 1.260
_exptl_absorpt_correction_T_max 1.000
_exptl_absorpt_correction_T_min 0.569
_exptl_absorpt_correction_type gaussian
_exptl_absorpt_process_details
;
CrysAlisPro 1.171.40.67a (Rigaku Oxford Diffraction, 2019)
Numerical absorption correction based on gaussian integration over
			a multifaceted crystal model
Empirical absorption correction using spherical harmonics,
 implemented in SCALE3 ABSPACK scaling algorithm.
;
_exptl_crystal_colour 'clear colourless'
_exptl_crystal_colour_lustre clear
_exptl_crystal_colour_primary colourless
_exptl_crystal_density_diffrn 1.040
_exptl_crystal_description block
_exptl_crystal_F_000 466
_exptl_crystal_size_max 0.273
_exptl_crystal_size_mid 0.22
_exptl_crystal_size_min 0.167
_refine_diff_density_max 0.339
_refine_diff_density_min -0.238
_refine_diff_density_rms 0.040
_refine_ls_extinction_method none
_refine_ls_goodness_of_fit_ref 1.048
_refine_ls_hydrogen_treatment constr
_refine_ls_matrix_type full
_refine_ls_number_parameters 382
_refine_ls_number_reflns 5068
_refine_ls_number_restraints 1546
_refine_ls_restrained_S_all 0.941
_refine_ls_R_factor_all 0.0360
_refine_ls_R_factor_gt 0.0321
_refine_ls_shift/su_max 0.001
_refine_ls_shift/su_mean 0.000
_refine_ls_structure_factor_coef Fsqd
_refine_ls_weighting_details 'w=1/[\s^2^(Fo^2^)+(0.0475P)^2^+0.3211P] where P=(Fo^2^+2Fc^2^)/3'
_refine_ls_weighting_scheme calc
_refine_ls_wR_factor_gt 0.0858
_refine_ls_wR_factor_ref 0.0894
_reflns_Friedel_coverage 0.000
_reflns_number_gt 4567
_reflns_number_total 5068
_reflns_threshold_expression 'I > 2\s(I)'
_cod_data_source_file d3sc06896j2.cif
_cod_data_source_block hasj200807a
_cod_depositor_comments 'Adding full bibliography for 1571041--1571052.cif.'
_cod_original_cell_volume 1318.67(13)
_cod_database_code 1571041
_shelx_shelxl_version_number 2019/2
_chemical_oxdiff_formula C24H54NSi2
_shelx_space_group_comment
;
The symmetry employed for this shelxl refinement is uniquely defined
by the following loop, which should always be used as a source of
symmetry information in preference to the above space-group names.
They are only intended as comments.
;
_shelx_estimated_absorpt_t_max 0.817
_shelx_estimated_absorpt_t_min 0.725
_reflns_odcompleteness_completeness 99.49
_reflns_odcompleteness_iscentric 1
_reflns_odcompleteness_theta 66.97
_olex2_refinement_description
;
1. Fixed Uiso
 At 1.5 times of:
  All C(H,H,H) groups, All C(H,H,H,H,H,H) groups
2. Restrained distances
 Si2A-C17A \\sim Si2-C17 \\sim Si2A-C21A \\sim Si2-C21 \\sim Si2-C13 \\sim
Si2A-C13A
 with sigma of 0.02
 Si2A-N2 \\sim Si2-N2
 with sigma of 0.02
3. Uiso/Uaniso restraints and constraints
N2 \\sim Si2 \\sim C17 \\sim C21 \\sim C13 \\sim C23 \\sim C21A \\sim Si2A
\\sim C16 \\sim C15A \\sim C14 \\sim C13A \\sim C15 \\sim C20 \\sim C17A \\sim
C20A \\sim C18 \\sim C19A \\sim C18A \\sim C19 \\sim C24 \\sim C22 \\sim C24A
\\sim C22A \\sim C16A \\sim C23A: within 4A with sigma of 0.02 and sigma for
terminal atoms of 0.04 within 4A
4. Rigid body (RIGU) restrains
 Si2, C21, C17, C13, N2, C23, C24, C22, C18, C19, C20, C15, C16, C14, Si2A,
 C13A, C17A, C21A, C15A, C16A, C20A, C19A, C18A, C24A, C22A, C23A
 with sigma for 1-2 distances of 0.004 and sigma for 1-3 distances of 0.004
 Si2A, C22A, C21A, C24A, C23A
 with sigma for 1-2 distances of 0.002 and sigma for 1-3 distances of 0.002
5. Others
 Sof(H14d)=Sof(H14e)=Sof(H14f)=Sof(C15A)=Sof(H15d)=Sof(H15e)=Sof(H15f)=
 Sof(C13A)=Sof(C16A)=Sof(H16d)=Sof(H16e)=Sof(H16f)=Sof(C17A)=Sof(C20A)=
 Sof(H20d)=Sof(H20e)=Sof(H20f)=Sof(C19A)=Sof(H19d)=Sof(H19e)=Sof(H19f)=
 Sof(C24A)=Sof(H24d)=Sof(H24e)=Sof(H24f)=Sof(C21A)=Sof(C22A)=Sof(H22d)=
 Sof(H22e)=Sof(H22f)=Sof(C18A)=Sof(H18d)=Sof(H18e)=Sof(H18f)=Sof(Si2A)=
 Sof(C23A)=Sof(H23d)=Sof(H23e)=Sof(H23f)=1-FVAR(1)
 Sof(Si2)=Sof(H14a)=Sof(H14b)=Sof(H14c)=Sof(C21)=Sof(C17)=Sof(C13)=Sof(C23)=
 Sof(H23a)=Sof(H23b)=Sof(H23c)=Sof(C18)=Sof(H18a)=Sof(H18b)=Sof(H18c)=Sof(C15)=
 Sof(H15a)=Sof(H15b)=Sof(H15c)=Sof(C24)=Sof(H24a)=Sof(H24b)=Sof(H24c)=Sof(C19)=
 Sof(H19a)=Sof(H19b)=Sof(H19c)=Sof(C16)=Sof(H16a)=Sof(H16b)=Sof(H16c)=Sof(C20)=
 Sof(H20a)=Sof(H20b)=Sof(H20c)=Sof(C22)=Sof(H22a)=Sof(H22b)=Sof(H22c)=FVAR(1)
6.a Idealised Me refined as rotating group:
 C2(H2a,H2b,H2c), C14(H14a,H14b,H14c), C14(H14d,H14e,H14f), C4(H4a,H4b,H4c),
 C10(H10a,H10b,H10c), C6(H6a,H6b,H6c), C8(H8a,H8b,H8c), C12(H12a,H12b,H12c),
 C7(H7a,H7b,H7c), C3(H3a,H3b,H3c), C11(H11a,H11b,H11c), C23(H23a,H23b,H23c),
 C18(H18a,H18b,H18c), C15(H15a,H15b,H15c), C24(H24a,H24b,H24c), C19(H19a,H19b,
 H19c), C16(H16a,H16b,H16c), C20(H20a,H20b,H20c), C22(H22a,H22b,H22c),
 C15A(H15d,H15e,H15f), C16A(H16d,H16e,H16f), C20A(H20d,H20e,H20f), C19A(H19d,
 H19e,H19f), C24A(H24d,H24e,H24f), C22A(H22d,H22e,H22f), C18A(H18d,H18e,H18f),
 C23A(H23d,H23e,H23f)
;
_olex2_date_sample_data_collection 2020-08-07
_olex2_submission_special_instructions 'No special instructions were received'
_oxdiff_exptl_absorpt_empirical_details
;
Empirical correction (ABSPACK) includes:
- Absorption correction using spherical harmonics
- Frame scaling
;
_oxdiff_exptl_absorpt_empirical_full_max 1.188
_oxdiff_exptl_absorpt_empirical_full_min 0.873

loop_
_space_group_symop_operation_xyz
'x, y, z'
'-x, -y, -z'

loop_
_atom_site_label
_atom_site_type_symbol
_atom_site_fract_x
_atom_site_fract_y
_atom_site_fract_z
_atom_site_U_iso_or_equiv
_atom_site_adp_type
_atom_site_occupancy
_atom_site_site_symmetry_order
_atom_site_calc_flag
_atom_site_refinement_flags_posn
_atom_site_refinement_flags_adp
_atom_site_refinement_flags_occupancy
_atom_site_disorder_assembly
_atom_site_disorder_group
Si1 Si 0.50090(3) 0.15749(3) -0.00153(2) 0.01331(9) Uani 1 1 d . . . . .
Si2 Si 0.0937(4) 0.3512(3) 0.4739(3) 0.0137(5) Uani 0.7123(17) 1 d D U P A 1
C9 C 0.62993(14) 0.21579(11) -0.10478(9) 0.0209(2) Uani 1 1 d . . . . .
C5 C 0.59394(15) 0.15744(11) 0.11544(8) 0.0206(2) Uani 1 1 d . . . . .
C1 C 0.27896(14) 0.27134(11) -0.01608(9) 0.0204(2) Uani 1 1 d . . . . .
C2 C 0.26948(16) 0.41627(12) -0.04642(10) 0.0263(3) Uani 1 1 d . . . . .
H2A H 0.326426 0.438602 -0.000288 0.039 Uiso 1 1 calc R U . . .
H2B H 0.155801 0.469461 -0.051171 0.039 Uiso 1 1 calc R U . . .
H2C H 0.320191 0.432745 -0.107062 0.039 Uiso 1 1 calc R U . . .
C14 C 0.16632(18) 0.07760(12) 0.56481(10) 0.0291(3) Uani 1 1 d . U . . .
H14A H 0.155825 0.063261 0.502835 0.044 Uiso 0.7123(17) 1 calc R U P A 1
H14B H 0.135894 0.010834 0.611927 0.044 Uiso 0.7123(17) 1 calc R U P A 1
H14C H 0.278709 0.072824 0.575973 0.044 Uiso 0.7123(17) 1 calc R U P A 1
H14D H 0.093001 0.064505 0.522371 0.044 Uiso 0.2877(17) 1 calc R U P A 2
H14E H 0.173172 0.014981 0.624604 0.044 Uiso 0.2877(17) 1 calc R U P A 2
H14F H 0.274195 0.064946 0.537798 0.044 Uiso 0.2877(17) 1 calc R U P A 2
C21 C 0.0043(4) 0.3551(3) 0.3557(2) 0.0205(6) Uani 0.7123(17) 1 d D U P A 1
C4 C 0.17958(16) 0.25678(13) 0.07329(10) 0.0299(3) Uani 1 1 d . . . . .
H4A H 0.182972 0.165688 0.096026 0.045 Uiso 1 1 calc R U . . .
H4B H 0.067069 0.310606 0.059706 0.045 Uiso 1 1 calc R U . . .
H4C H 0.225551 0.284783 0.120942 0.045 Uiso 1 1 calc R U . . .
C10 C 0.68129(16) 0.33332(13) -0.09412(10) 0.0273(3) Uani 1 1 d . . . . .
H10A H 0.584626 0.405375 -0.089630 0.041 Uiso 1 1 calc R U . . .
H10B H 0.743444 0.360111 -0.148349 0.041 Uiso 1 1 calc R U . . .
H10C H 0.748396 0.309084 -0.037619 0.041 Uiso 1 1 calc R U . . .
C6 C 0.55203(18) 0.29404(13) 0.13517(10) 0.0287(3) Uani 1 1 d . . . . .
H6A H 0.591855 0.351136 0.084701 0.043 Uiso 1 1 calc R U . . .
H6B H 0.603292 0.288274 0.194153 0.043 Uiso 1 1 calc R U . . .
H6C H 0.434336 0.329422 0.139187 0.043 Uiso 1 1 calc R U . . .
C8 C 0.78063(16) 0.10204(12) 0.12173(10) 0.0273(3) Uani 1 1 d . . . . .
H8A H 0.813577 0.014761 0.109792 0.041 Uiso 1 1 calc R U . . .
H8B H 0.818259 0.097691 0.184065 0.041 Uiso 1 1 calc R U . . .
H8C H 0.828365 0.158574 0.075307 0.041 Uiso 1 1 calc R U . . .
C12 C 0.54311(17) 0.25624(13) -0.20052(9) 0.0278(3) Uani 1 1 d . . . . .
H12A H 0.505213 0.185360 -0.209978 0.042 Uiso 1 1 calc R U . . .
H12B H 0.618616 0.275201 -0.249614 0.042 Uiso 1 1 calc R U . . .
H12C H 0.450385 0.333842 -0.202740 0.042 Uiso 1 1 calc R U . . .
C7 C 0.53093(19) 0.07086(14) 0.19659(9) 0.0310(3) Uani 1 1 d . . . . .
H7A H 0.412312 0.101152 0.196042 0.046 Uiso 1 1 calc R U . . .
H7B H 0.572711 0.075344 0.255596 0.046 Uiso 1 1 calc R U . . .
H7C H 0.567630 -0.019065 0.189824 0.046 Uiso 1 1 calc R U . . .
C17 C 0.3242(5) 0.3287(4) 0.4635(2) 0.0245(7) Uani 0.7123(17) 1 d D U P A 1
C3 C 0.18740(16) 0.24098(14) -0.09002(11) 0.0309(3) Uani 1 1 d . . . . .
H3A H 0.248154 0.244868 -0.147909 0.046 Uiso 1 1 calc R U . . .
H3B H 0.079944 0.304893 -0.101532 0.046 Uiso 1 1 calc R U . . .
H3C H 0.175801 0.153855 -0.067713 0.046 Uiso 1 1 calc R U . . .
C13 C 0.0550(4) 0.2114(4) 0.5706(2) 0.0220(7) Uani 0.7123(17) 1 d D U P A 1
C11 C 0.78555(17) 0.10550(14) -0.11155(10) 0.0326(3) Uani 1 1 d . . . . .
H11A H 0.842313 0.072507 -0.051060 0.049 Uiso 1 1 calc R U . . .
H11B H 0.855975 0.138719 -0.158470 0.049 Uiso 1 1 calc R U . . .
H11C H 0.757354 0.035135 -0.129442 0.049 Uiso 1 1 calc R U . . .
C23 C 0.0443(5) 0.2184(4) 0.3352(3) 0.0282(8) Uani 0.7123(17) 1 d . U P A 1
H23A H 0.161860 0.178096 0.338018 0.042 Uiso 0.7123(17) 1 calc R U P A 1
H23B H 0.002960 0.226301 0.272986 0.042 Uiso 0.7123(17) 1 calc R U P A 1
H23C H -0.006726 0.164360 0.381598 0.042 Uiso 0.7123(17) 1 calc R U P A 1
C18 C 0.4141(7) 0.2235(5) 0.4103(3) 0.0310(10) Uani 0.7123(17) 1 d . U P A 1
H18A H 0.395714 0.140677 0.440750 0.047 Uiso 0.7123(17) 1 calc R U P A 1
H18B H 0.530332 0.213553 0.410468 0.047 Uiso 0.7123(17) 1 calc R U P A 1
H18C H 0.372852 0.249909 0.345927 0.047 Uiso 0.7123(17) 1 calc R U P A 1
C15 C -0.1187(2) 0.20224(19) 0.56594(15) 0.0312(5) Uani 0.7123(17) 1 d . U P A 1
H15A H -0.197026 0.286667 0.566899 0.047 Uiso 0.7123(17) 1 calc R U P A 1
H15B H -0.135593 0.136732 0.619595 0.047 Uiso 0.7123(17) 1 calc R U P A 1
H15C H -0.133765 0.177505 0.508401 0.047 Uiso 0.7123(17) 1 calc R U P A 1
C24 C 0.0674(3) 0.43932(19) 0.27159(13) 0.0307(5) Uani 0.7123(17) 1 d . U P A 1
H24A H 0.045550 0.527352 0.280968 0.046 Uiso 0.7123(17) 1 calc R U P A 1
H24B H 0.012200 0.442867 0.214460 0.046 Uiso 0.7123(17) 1 calc R U P A 1
H24C H 0.184279 0.400885 0.266242 0.046 Uiso 0.7123(17) 1 calc R U P A 1
C19 C 0.4112(2) 0.2908(2) 0.55934(16) 0.0352(5) Uani 0.7123(17) 1 d . U P A 1
H19A H 0.408333 0.203933 0.592172 0.053 Uiso 0.7123(17) 1 calc R U P A 1
H19B H 0.356431 0.353595 0.596218 0.053 Uiso 0.7123(17) 1 calc R U P A 1
H19C H 0.524028 0.290971 0.550297 0.053 Uiso 0.7123(17) 1 calc R U P A 1
C16 C 0.0747(3) 0.23389(19) 0.66760(13) 0.0319(5) Uani 0.7123(17) 1 d . U P A 1
H16A H 0.180913 0.246089 0.672974 0.048 Uiso 0.7123(17) 1 calc R U P A 1
H16B H 0.066196 0.158420 0.715397 0.048 Uiso 0.7123(17) 1 calc R U P A 1
H16C H -0.010522 0.311452 0.676174 0.048 Uiso 0.7123(17) 1 calc R U P A 1
C20 C 0.3559(2) 0.45607(19) 0.41197(16) 0.0345(5) Uani 0.7123(17) 1 d . U P A 1
H20A H 0.472852 0.442080 0.406082 0.052 Uiso 0.7123(17) 1 calc R U P A 1
H20B H 0.310206 0.522981 0.447059 0.052 Uiso 0.7123(17) 1 calc R U P A 1
H20C H 0.304920 0.484344 0.349898 0.052 Uiso 0.7123(17) 1 calc R U P A 1
C22 C -0.1808(2) 0.4125(2) 0.35093(14) 0.0306(4) Uani 0.7123(17) 1 d . U P A 1
H22A H -0.228450 0.361051 0.401272 0.046 Uiso 0.7123(17) 1 calc R U P A 1
H22B H -0.221515 0.410730 0.290842 0.046 Uiso 0.7123(17) 1 calc R U P A 1
H22C H -0.210730 0.502345 0.357631 0.046 Uiso 0.7123(17) 1 calc R U P A 1
C15A C -0.0627(6) 0.2348(4) 0.6277(3) 0.0239(9) Uani 0.2877(17) 1 d . U P A 2
H15D H -0.095624 0.318236 0.645740 0.036 Uiso 0.2877(17) 1 calc R U P A 2
H15E H -0.053570 0.164337 0.683318 0.036 Uiso 0.2877(17) 1 calc R U P A 2
H15F H -0.143979 0.233309 0.584701 0.036 Uiso 0.2877(17) 1 calc R U P A 2
C13A C 0.1012(10) 0.2166(9) 0.5800(6) 0.0210(15) Uani 0.2877(17) 1 d D U P A 2
C16A C 0.2229(6) 0.2140(4) 0.6538(3) 0.0262(10) Uani 0.2877(17) 1 d . U P A 2
H16D H 0.332951 0.190864 0.629750 0.039 Uiso 0.2877(17) 1 calc R U P A 2
H16E H 0.216208 0.149672 0.710768 0.039 Uiso 0.2877(17) 1 calc R U P A 2
H16F H 0.196725 0.299958 0.667667 0.039 Uiso 0.2877(17) 1 calc R U P A 2
C17A C 0.3238(11) 0.3437(10) 0.4325(5) 0.0205(15) Uani 0.2877(17) 1 d D U P A 2
C20A C 0.3211(5) 0.4276(5) 0.3320(3) 0.0272(10) Uani 0.2877(17) 1 d . U P A 2
H20D H 0.283160 0.388072 0.288397 0.041 Uiso 0.2877(17) 1 calc R U P A 2
H20E H 0.430459 0.432367 0.315596 0.041 Uiso 0.2877(17) 1 calc R U P A 2
H20F H 0.247808 0.515244 0.328740 0.041 Uiso 0.2877(17) 1 calc R U P A 2
C19A C 0.3959(5) 0.4061(5) 0.4946(3) 0.0266(10) Uani 0.2877(17) 1 d . U P A 2
H19D H 0.327948 0.495709 0.490139 0.040 Uiso 0.2877(17) 1 calc R U P A 2
H19E H 0.505446 0.405851 0.474252 0.040 Uiso 0.2877(17) 1 calc R U P A 2
H19F H 0.400463 0.356757 0.559266 0.040 Uiso 0.2877(17) 1 calc R U P A 2
C24A C -0.0639(6) 0.4444(4) 0.2878(3) 0.0243(9) Uani 0.2877(17) 1 d . U P A 2
H24D H -0.145716 0.511928 0.311296 0.036 Uiso 0.2877(17) 1 calc R U P A 2
H24E H -0.109836 0.425701 0.235458 0.036 Uiso 0.2877(17) 1 calc R U P A 2
H24F H 0.030068 0.474622 0.267009 0.036 Uiso 0.2877(17) 1 calc R U P A 2
C21A C -0.0109(10) 0.3203(7) 0.3659(6) 0.0165(13) Uani 0.2877(17) 1 d D U P A 2
C22A C -0.1709(5) 0.2911(4) 0.4015(3) 0.0238(9) Uani 0.2877(17) 1 d . U P A 2
H22D H -0.145576 0.208416 0.447930 0.036 Uiso 0.2877(17) 1 calc R U P A 2
H22E H -0.231232 0.285740 0.349188 0.036 Uiso 0.2877(17) 1 calc R U P A 2
H22F H -0.236584 0.360819 0.429865 0.036 Uiso 0.2877(17) 1 calc R U P A 2
N2 N 0.000000 0.500000 0.500000 0.0502(5) Uani 1 2 d DS U P . .
N1 N 0.500000 0.000000 0.000000 0.0460(5) Uani 1 2 d S . P . .
C18A C 0.4354(19) 0.2076(14) 0.4360(7) 0.0265(19) Uani 0.2877(17) 1 d . U P A 2
H18D H 0.446231 0.156246 0.500336 0.040 Uiso 0.2877(17) 1 calc R U P A 2
H18E H 0.542135 0.212295 0.413165 0.040 Uiso 0.2877(17) 1 calc R U P A 2
H18F H 0.389754 0.166395 0.396839 0.040 Uiso 0.2877(17) 1 calc R U P A 2
Si2A Si 0.0995(10) 0.3508(7) 0.4675(7) 0.0145(13) Uani 0.2877(17) 1 d D U P A 2
C23A C 0.0896(11) 0.2095(11) 0.3255(8) 0.0216(17) Uani 0.2877(17) 1 d . U P A 2
H23D H 0.024608 0.194797 0.279326 0.032 Uiso 0.2877(17) 1 calc R U P A 2
H23E H 0.125018 0.130760 0.375322 0.032 Uiso 0.2877(17) 1 calc R U P A 2
H23F H 0.184638 0.230991 0.295601 0.032 Uiso 0.2877(17) 1 calc R U P A 2

loop_
_atom_site_aniso_label
_atom_site_aniso_U_11
_atom_site_aniso_U_22
_atom_site_aniso_U_33
_atom_site_aniso_U_23
_atom_site_aniso_U_13
_atom_site_aniso_U_12
Si1 0.01378(15) 0.01060(15) 0.01537(16) -0.00324(11) 0.00018(11) -0.00315(11)
Si2 0.0093(7) 0.0171(9) 0.0146(7) -0.0030(5) 0.0001(5) -0.0044(5)
C9 0.0215(6) 0.0184(6) 0.0219(6) -0.0024(5) 0.0041(5) -0.0068(5)
C5 0.0262(6) 0.0173(6) 0.0184(6) -0.0038(5) -0.0044(5) -0.0060(5)
C1 0.0169(5) 0.0155(5) 0.0273(6) -0.0057(5) 0.0000(5) -0.0022(4)
C2 0.0249(6) 0.0154(6) 0.0347(7) -0.0043(5) -0.0041(5) -0.0006(5)
C14 0.0405(8) 0.0170(6) 0.0264(7) -0.0016(5) 0.0015(6) -0.0065(5)
C21 0.0185(11) 0.0209(14) 0.0218(12) -0.0079(10) 0.0000(8) -0.0034(10)
C4 0.0225(6) 0.0234(6) 0.0410(8) -0.0103(6) 0.0105(6) -0.0024(5)
C10 0.0272(6) 0.0238(6) 0.0322(7) -0.0008(5) 0.0014(5) -0.0141(5)
C6 0.0391(7) 0.0218(6) 0.0277(7) -0.0109(5) -0.0058(6) -0.0074(6)
C8 0.0280(7) 0.0214(6) 0.0322(7) -0.0050(5) -0.0126(5) -0.0059(5)
C12 0.0387(7) 0.0255(6) 0.0208(6) -0.0025(5) 0.0041(5) -0.0145(6)
C7 0.0452(8) 0.0288(7) 0.0195(6) -0.0036(5) -0.0006(6) -0.0131(6)
C17 0.0162(10) 0.0207(12) 0.0365(18) -0.0084(14) 0.0040(13) -0.0044(8)
C3 0.0206(6) 0.0288(7) 0.0432(8) -0.0099(6) -0.0086(6) -0.0048(5)
C13 0.0309(17) 0.0160(10) 0.0201(12) -0.0025(8) 0.0037(11) -0.0103(12)
C11 0.0283(7) 0.0300(7) 0.0331(7) -0.0050(6) 0.0136(6) -0.0034(6)
C23 0.031(2) 0.0295(14) 0.0260(15) -0.0103(10) -0.0015(13) -0.0078(14)
C18 0.0194(18) 0.0275(15) 0.044(3) -0.0104(18) 0.0092(18) -0.0029(12)
C15 0.0331(10) 0.0271(10) 0.0366(11) -0.0060(8) 0.0122(8) -0.0165(8)
C24 0.0376(11) 0.0275(10) 0.0210(9) -0.0015(7) 0.0025(8) -0.0044(8)
C19 0.0207(9) 0.0319(10) 0.0521(13) -0.0108(9) -0.0128(8) -0.0032(8)
C16 0.0496(13) 0.0242(9) 0.0199(9) -0.0016(7) 0.0025(8) -0.0112(8)
C20 0.0201(9) 0.0300(10) 0.0553(14) -0.0091(9) 0.0088(9) -0.0122(8)
C22 0.0216(9) 0.0394(11) 0.0310(10) -0.0132(8) -0.0073(7) -0.0043(8)
C15A 0.032(2) 0.021(2) 0.0173(19) 0.0004(16) 0.0037(16) -0.0095(17)
C13A 0.024(3) 0.018(2) 0.023(3) -0.0048(18) 0.000(2) -0.008(2)
C16A 0.033(2) 0.019(2) 0.021(2) -0.0012(16) -0.0085(17) -0.0022(17)
C17A 0.009(2) 0.034(3) 0.021(3) -0.010(3) 0.004(2) -0.0082(19)
C20A 0.022(2) 0.036(2) 0.027(2) -0.0094(18) 0.0119(17) -0.0149(18)
C19A 0.0146(19) 0.036(2) 0.031(2) -0.0128(19) 0.0024(16) -0.0072(17)
C24A 0.028(2) 0.0241(19) 0.0187(18) -0.0018(15) -0.0054(16) -0.0068(16)
C21A 0.022(2) 0.018(3) 0.014(2) -0.0071(19) -0.0065(16) -0.0092(18)
C22A 0.0217(18) 0.029(2) 0.025(2) -0.0107(17) 0.0005(15) -0.0104(16)
N2 0.0431(11) 0.0220(9) 0.0827(15) -0.0206(9) 0.0121(10) -0.0012(8)
N1 0.0718(14) 0.0178(8) 0.0542(12) -0.0120(8) -0.0046(10) -0.0181(9)
C18A 0.018(4) 0.035(4) 0.027(4) -0.014(3) 0.002(3) -0.003(3)
Si2A 0.020(2) 0.0063(18) 0.0155(18) -0.0005(11) 0.0025(11) -0.0036(12)
C23A 0.024(4) 0.023(2) 0.021(3) -0.010(2) -0.002(2) -0.008(2)

loop_
_atom_type_symbol
_atom_type_description
_atom_type_scat_dispersion_real
_atom_type_scat_dispersion_imag
_atom_type_scat_source
C C 0.0181 0.0091 'International Tables Vol C Tables 4.2.6.8 and 6.1.1.4'
H H 0.0000 0.0000 'International Tables Vol C Tables 4.2.6.8 and 6.1.1.4'
N N 0.0311 0.0180 'International Tables Vol C Tables 4.2.6.8 and 6.1.1.4'
Si Si 0.2541 0.3302 'International Tables Vol C Tables 4.2.6.8 and 6.1.1.4'

loop_
_exptl_crystal_face_index_h
_exptl_crystal_face_index_k
_exptl_crystal_face_index_l
_exptl_crystal_face_perp_dist
-2 -6 -7 0.0797
1 -6 -7 0.0751
5 1 0 0.1338
5 4 3 0.1289
3 6 6 0.1014
0 6 7 0.0956
-3 4 5 0.0798
-2 -6 -7 0.0842
1 -6 -6 0.0764
1 3 -8 0.1039
0 7 0 0.0864
-1 3 9 0.0915
-1 0 9 0.0929
-1 -4 7 0.1204
-2 5 3 0.0726
-3 2 -7 0.1171
-1 -4 -9 0.0817
3 -1 7 0.1059
1 3 9 0.0881
-5 0 -5 0.1273
5 -1 4 0.1211
3 7 1 0.1063
1 6 -2 0.0836
2 5 -5 0.0922
-2 -6 -7 0.0827
-5 1 0 0.1006
-2 -7 -5 0.0889
-4 1 5 0.1098

loop_
_geom_angle_atom_site_label_1
_geom_angle_atom_site_label_2
_geom_angle_atom_site_label_3
_geom_angle
_geom_angle_site_symmetry_1
_geom_angle_site_symmetry_3
_geom_angle_publ_flag
C9 Si1 C5 109.76(5) . . ?
C1 Si1 C9 109.99(5) . . ?
C1 Si1 C5 109.84(5) . . ?
N1 Si1 C9 109.48(4) . . ?
N1 Si1 C5 108.96(4) . . ?
N1 Si1 C1 108.78(4) . . ?
C21 Si2 C17 110.0(2) . . ?
C21 Si2 C13 110.5(2) . . ?
C17 Si2 C13 109.95(19) . . ?
N2 Si2 C21 107.15(18) . . ?
N2 Si2 C17 108.59(19) . . ?
N2 Si2 C13 110.5(2) . . ?
C10 C9 Si1 112.67(9) . . ?
C10 C9 C12 106.25(10) . . ?
C12 C9 Si1 113.86(8) . . ?
C11 C9 Si1 110.02(8) . . ?
C11 C9 C10 107.49(11) . . ?
C11 C9 C12 106.14(11) . . ?
C6 C5 Si1 113.08(8) . . ?
C6 C5 C8 106.30(10) . . ?
C8 C5 Si1 113.86(9) . . ?
C7 C5 Si1 109.74(8) . . ?
C7 C5 C6 107.75(11) . . ?
C7 C5 C8 105.68(10) . . ?
C2 C1 Si1 112.59(8) . . ?
C4 C1 Si1 113.74(9) . . ?
C4 C1 C2 106.22(10) . . ?
C3 C1 Si1 110.32(8) . . ?
C3 C1 C2 107.64(10) . . ?
C3 C1 C4 105.91(11) . . ?
C1 C2 H2A 109.5 . . ?
C1 C2 H2B 109.5 . . ?
C1 C2 H2C 109.5 . . ?
H2A C2 H2B 109.5 . . ?
H2A C2 H2C 109.5 . . ?
H2B C2 H2C 109.5 . . ?
H14A C14 H14B 109.5 . . ?
H14A C14 H14C 109.5 . . ?
H14B C14 H14C 109.5 . . ?
H14D C14 H14E 109.5 . . ?
H14D C14 H14F 109.5 . . ?
H14E C14 H14F 109.5 . . ?
C13 C14 H14A 109.5 . . ?
C13 C14 H14B 109.5 . . ?
C13 C14 H14C 109.5 . . ?
C13A C14 H14D 109.5 . . ?
C13A C14 H14E 109.5 . . ?
C13A C14 H14F 109.5 . . ?
C23 C21 Si2 112.7(3) . . ?
C23 C21 C24 105.9(3) . . ?
C24 C21 Si2 113.2(2) . . ?
C22 C21 Si2 112.0(2) . . ?
C22 C21 C23 107.0(3) . . ?
C22 C21 C24 105.6(2) . . ?
C1 C4 H4A 109.5 . . ?
C1 C4 H4B 109.5 . . ?
C1 C4 H4C 109.5 . . ?
H4A C4 H4B 109.5 . . ?
H4A C4 H4C 109.5 . . ?
H4B C4 H4C 109.5 . . ?
C9 C10 H10A 109.5 . . ?
C9 C10 H10B 109.5 . . ?
C9 C10 H10C 109.5 . . ?
H10A C10 H10B 109.5 . . ?
H10A C10 H10C 109.5 . . ?
H10B C10 H10C 109.5 . . ?
C5 C6 H6A 109.5 . . ?
C5 C6 H6B 109.5 . . ?
C5 C6 H6C 109.5 . . ?
H6A C6 H6B 109.5 . . ?
H6A C6 H6C 109.5 . . ?
H6B C6 H6C 109.5 . . ?
C5 C8 H8A 109.5 . . ?
C5 C8 H8B 109.5 . . ?
C5 C8 H8C 109.5 . . ?
H8A C8 H8B 109.5 . . ?
H8A C8 H8C 109.5 . . ?
H8B C8 H8C 109.5 . . ?
C9 C12 H12A 109.5 . . ?
C9 C12 H12B 109.5 . . ?
C9 C12 H12C 109.5 . . ?
H12A C12 H12B 109.5 . . ?
H12A C12 H12C 109.5 . . ?
H12B C12 H12C 109.5 . . ?
C5 C7 H7A 109.5 . . ?
C5 C7 H7B 109.5 . . ?
C5 C7 H7C 109.5 . . ?
H7A C7 H7B 109.5 . . ?
H7A C7 H7C 109.5 . . ?
H7B C7 H7C 109.5 . . ?
C18 C17 Si2 113.5(3) . . ?
C19 C17 Si2 112.7(2) . . ?
C19 C17 C18 106.6(3) . . ?
C20 C17 Si2 110.8(2) . . ?
C20 C17 C18 107.0(3) . . ?
C20 C17 C19 105.7(3) . . ?
C1 C3 H3A 109.5 . . ?
C1 C3 H3B 109.5 . . ?
C1 C3 H3C 109.5 . . ?
H3A C3 H3B 109.5 . . ?
H3A C3 H3C 109.5 . . ?
H3B C3 H3C 109.5 . . ?
C14 C13 Si2 113.1(2) . . ?
C14 C13 C15 105.2(2) . . ?
C14 C13 C16 109.0(2) . . ?
C15 C13 Si2 112.7(2) . . ?
C16 C13 Si2 110.5(2) . . ?
C16 C13 C15 105.9(2) . . ?
C9 C11 H11A 109.5 . . ?
C9 C11 H11B 109.5 . . ?
C9 C11 H11C 109.5 . . ?
H11A C11 H11B 109.5 . . ?
H11A C11 H11C 109.5 . . ?
H11B C11 H11C 109.5 . . ?
C21 C23 H23A 109.5 . . ?
C21 C23 H23B 109.5 . . ?
C21 C23 H23C 109.5 . . ?
H23A C23 H23B 109.5 . . ?
H23A C23 H23C 109.5 . . ?
H23B C23 H23C 109.5 . . ?
C17 C18 H18A 109.5 . . ?
C17 C18 H18B 109.5 . . ?
C17 C18 H18C 109.5 . . ?
H18A C18 H18B 109.5 . . ?
H18A C18 H18C 109.5 . . ?
H18B C18 H18C 109.5 . . ?
C13 C15 H15A 109.5 . . ?
C13 C15 H15B 109.5 . . ?
C13 C15 H15C 109.5 . . ?
H15A C15 H15B 109.5 . . ?
H15A C15 H15C 109.5 . . ?
H15B C15 H15C 109.5 . . ?
C21 C24 H24A 109.5 . . ?
C21 C24 H24B 109.5 . . ?
C21 C24 H24C 109.5 . . ?
H24A C24 H24B 109.5 . . ?
H24A C24 H24C 109.5 . . ?
H24B C24 H24C 109.5 . . ?
C17 C19 H19A 109.5 . . ?
C17 C19 H19B 109.5 . . ?
C17 C19 H19C 109.5 . . ?
H19A C19 H19B 109.5 . . ?
H19A C19 H19C 109.5 . . ?
H19B C19 H19C 109.5 . . ?
C13 C16 H16A 109.5 . . ?
C13 C16 H16B 109.5 . . ?
C13 C16 H16C 109.5 . . ?
H16A C16 H16B 109.5 . . ?
H16A C16 H16C 109.5 . . ?
H16B C16 H16C 109.5 . . ?
C17 C20 H20A 109.5 . . ?
C17 C20 H20B 109.5 . . ?
C17 C20 H20C 109.5 . . ?
H20A C20 H20B 109.5 . . ?
H20A C20 H20C 109.5 . . ?
H20B C20 H20C 109.5 . . ?
C21 C22 H22A 109.5 . . ?
C21 C22 H22B 109.5 . . ?
C21 C22 H22C 109.5 . . ?
H22A C22 H22B 109.5 . . ?
H22A C22 H22C 109.5 . . ?
H22B C22 H22C 109.5 . . ?
H15D C15A H15E 109.5 . . ?
H15D C15A H15F 109.5 . . ?
H15E C15A H15F 109.5 . . ?
C13A C15A H15D 109.5 . . ?
C13A C15A H15E 109.5 . . ?
C13A C15A H15F 109.5 . . ?
C14 C13A C16A 101.6(5) . . ?
C14 C13A Si2A 113.5(6) . . ?
C15A C13A C14 109.9(5) . . ?
C15A C13A C16A 106.0(6) . . ?
C15A C13A Si2A 113.7(6) . . ?
C16A C13A Si2A 111.3(5) . . ?
C13A C16A H16D 109.5 . . ?
C13A C16A H16E 109.5 . . ?
C13A C16A H16F 109.5 . . ?
H16D C16A H16E 109.5 . . ?
H16D C16A H16F 109.5 . . ?
H16E C16A H16F 109.5 . . ?
C20A C17A Si2A 108.2(6) . . ?
C19A C17A C20A 106.0(7) . . ?
C19A C17A Si2A 110.5(5) . . ?
C18A C17A C20A 108.8(7) . . ?
C18A C17A C19A 108.8(7) . . ?
C18A C17A Si2A 114.1(9) . . ?
C17A C20A H20D 109.5 . . ?
C17A C20A H20E 109.5 . . ?
C17A C20A H20F 109.5 . . ?
H20D C20A H20E 109.5 . . ?
H20D C20A H20F 109.5 . . ?
H20E C20A H20F 109.5 . . ?
C17A C19A H19D 109.5 . . ?
C17A C19A H19E 109.5 . . ?
C17A C19A H19F 109.5 . . ?
H19D C19A H19E 109.5 . . ?
H19D C19A H19F 109.5 . . ?
H19E C19A H19F 109.5 . . ?
H24D C24A H24E 109.5 . . ?
H24D C24A H24F 109.5 . . ?
H24E C24A H24F 109.5 . . ?
C21A C24A H24D 109.5 . . ?
C21A C24A H24E 109.5 . . ?
C21A C24A H24F 109.5 . . ?
C24A C21A C22A 105.0(6) . . ?
C24A C21A Si2A 110.4(5) . . ?
C22A C21A Si2A 109.8(6) . . ?
C23A C21A C24A 109.4(7) . . ?
C23A C21A C22A 108.2(6) . . ?
C23A C21A Si2A 113.7(7) . . ?
C21A C22A H22D 109.5 . . ?
C21A C22A H22E 109.5 . . ?
C21A C22A H22F 109.5 . . ?
H22D C22A H22E 109.5 . . ?
H22D C22A H22F 109.5 . . ?
H22E C22A H22F 109.5 . . ?
Si2 N2 Si2 180.0 2_566 . ?
Si2 N2 Si2A 2.9(4) 2_566 2_566 ?
Si2 N2 Si2A 177.1(4) . 2_566 ?
Si2A N2 Si2A 180.0 2_566 . ?
Si1 N1 Si1 180.0 2_655 . ?
C17A C18A H18D 109.5 . . ?
C17A C18A H18E 109.5 . . ?
C17A C18A H18F 109.5 . . ?
H18D C18A H18E 109.5 . . ?
H18D C18A H18F 109.5 . . ?
H18E C18A H18F 109.5 . . ?
C13A Si2A C17A 109.3(5) . . ?
C13A Si2A C21A 109.3(5) . . ?
C17A Si2A C21A 109.5(6) . . ?
N2 Si2A C13A 104.7(6) . . ?
N2 Si2A C17A 110.0(5) . . ?
N2 Si2A C21A 114.0(5) . . ?
C21A C23A H23D 109.5 . . ?
C21A C23A H23E 109.5 . . ?
C21A C23A H23F 109.5 . . ?
H23D C23A H23E 109.5 . . ?
H23D C23A H23F 109.5 . . ?
H23E C23A H23F 109.5 . . ?

loop_
_geom_bond_atom_site_label_1
_geom_bond_atom_site_label_2
_geom_bond_distance
_geom_bond_site_symmetry_2
_geom_bond_publ_flag
Si1 C9 1.9472(12) . ?
Si1 C5 1.9473(12) . ?
Si1 C1 1.9468(12) . ?
Si1 N1 1.7464(3) . ?
Si2 C21 1.936(4) . ?
Si2 C17 1.938(4) . ?
Si2 C13 1.946(4) . ?
Si2 N2 1.731(3) . ?
C9 C10 1.5435(17) . ?
C9 C12 1.5436(17) . ?
C9 C11 1.5408(17) . ?
C5 C6 1.5438(16) . ?
C5 C8 1.5466(17) . ?
C5 C7 1.5387(18) . ?
C1 C2 1.5437(16) . ?
C1 C4 1.5418(18) . ?
C1 C3 1.5386(18) . ?
C2 H2A 0.9800 . ?
C2 H2B 0.9800 . ?
C2 H2C 0.9800 . ?
C14 H14A 0.9800 . ?
C14 H14B 0.9800 . ?
C14 H14C 0.9800 . ?
C14 H14D 0.9800 . ?
C14 H14E 0.9800 . ?
C14 H14F 0.9800 . ?
C14 C13 1.527(4) . ?
C14 C13A 1.541(10) . ?
C21 C23 1.551(5) . ?
C21 C24 1.553(3) . ?
C21 C22 1.535(4) . ?
C4 H4A 0.9800 . ?
C4 H4B 0.9800 . ?
C4 H4C 0.9800 . ?
C10 H10A 0.9800 . ?
C10 H10B 0.9800 . ?
C10 H10C 0.9800 . ?
C6 H6A 0.9800 . ?
C6 H6B 0.9800 . ?
C6 H6C 0.9800 . ?
C8 H8A 0.9800 . ?
C8 H8B 0.9800 . ?
C8 H8C 0.9800 . ?
C12 H12A 0.9800 . ?
C12 H12B 0.9800 . ?
C12 H12C 0.9800 . ?
C7 H7A 0.9800 . ?
C7 H7B 0.9800 . ?
C7 H7C 0.9800 . ?
C17 C18 1.553(7) . ?
C17 C19 1.548(4) . ?
C17 C20 1.537(4) . ?
C3 H3A 0.9800 . ?
C3 H3B 0.9800 . ?
C3 H3C 0.9800 . ?
C13 C15 1.546(3) . ?
C13 C16 1.540(4) . ?
C11 H11A 0.9800 . ?
C11 H11B 0.9800 . ?
C11 H11C 0.9800 . ?
C23 H23A 0.9800 . ?
C23 H23B 0.9800 . ?
C23 H23C 0.9800 . ?
C18 H18A 0.9800 . ?
C18 H18B 0.9800 . ?
C18 H18C 0.9800 . ?
C15 H15A 0.9800 . ?
C15 H15B 0.9800 . ?
C15 H15C 0.9800 . ?
C24 H24A 0.9800 . ?
C24 H24B 0.9800 . ?
C24 H24C 0.9800 . ?
C19 H19A 0.9800 . ?
C19 H19B 0.9800 . ?
C19 H19C 0.9800 . ?
C16 H16A 0.9800 . ?
C16 H16B 0.9800 . ?
C16 H16C 0.9800 . ?
C20 H20A 0.9800 . ?
C20 H20B 0.9800 . ?
C20 H20C 0.9800 . ?
C22 H22A 0.9800 . ?
C22 H22B 0.9800 . ?
C22 H22C 0.9800 . ?
C15A H15D 0.9800 . ?
C15A H15E 0.9800 . ?
C15A H15F 0.9800 . ?
C15A C13A 1.531(10) . ?
C13A C16A 1.548(8) . ?
C13A Si2A 1.953(10) . ?
C16A H16D 0.9800 . ?
C16A H16E 0.9800 . ?
C16A H16F 0.9800 . ?
C17A C20A 1.554(8) . ?
C17A C19A 1.529(10) . ?
C17A C18A 1.519(18) . ?
C17A Si2A 1.968(10) . ?
C20A H20D 0.9800 . ?
C20A H20E 0.9800 . ?
C20A H20F 0.9800 . ?
C19A H19D 0.9800 . ?
C19A H19E 0.9800 . ?
C19A H19F 0.9800 . ?
C24A H24D 0.9800 . ?
C24A H24E 0.9800 . ?
C24A H24F 0.9800 . ?
C24A C21A 1.539(8) . ?
C21A C22A 1.555(9) . ?
C21A Si2A 1.969(9) . ?
C21A C23A 1.508(13) . ?
C22A H22D 0.9800 . ?
C22A H22E 0.9800 . ?
C22A H22F 0.9800 . ?
N2 Si2A 1.785(8) . ?
N2 Si2A 1.785(8) 2_566 ?
C18A H18D 0.9800 . ?
C18A H18E 0.9800 . ?
C18A H18F 0.9800 . ?
C23A H23D 0.9800 . ?
C23A H23E 0.9800 . ?
C23A H23F 0.9800 . ?

loop_
_exptl_oxdiff_crystal_face_indexfrac_h
_exptl_oxdiff_crystal_face_indexfrac_k
_exptl_oxdiff_crystal_face_indexfrac_l
_exptl_oxdiff_crystal_face_x
_exptl_oxdiff_crystal_face_y
_exptl_oxdiff_crystal_face_z
-1.5719 -6.0890 -6.8956 -0.1030 -0.4341 -0.8950
0.6728 -5.5355 -6.6895 -0.0125 -0.0564 -0.9983
5.4830 0.6152 -0.3691 0.2160 0.9005 -0.3775
5.2271 3.8268 3.4851 0.2284 0.9549 0.1899
3.4698 5.7059 6.0621 0.1737 0.7280 0.6632
0.0314 5.8108 6.8746 0.0416 0.1779 0.9832
-3.1715 3.7308 5.0528 -0.0965 -0.3993 0.9117
-2.0924 -6.0750 -6.7748 -0.1230 -0.5174 -0.8469
0.9118 -5.8642 -5.5922 0.1352 -0.0335 -0.9903
0.6819 2.5894 -7.8962 -0.9489 0.2270 -0.2193
-0.4117 6.5794 0.4319 -0.6529 0.1571 0.7410
-1.0962 3.3701 8.6831 0.3915 -0.0927 0.9155
-0.9743 0.1382 9.2388 0.7780 -0.1856 0.6002
-0.5030 -3.7186 6.7871 0.9722 -0.2328 0.0265
-2.1425 5.4687 2.9683 -0.4058 -0.1674 0.8985
-2.8786 1.5703 -6.5366 -0.9234 -0.3831 0.0232
-0.5858 -3.9180 -9.0497 -0.4652 -0.1940 -0.8637
2.7795 -1.0621 7.1386 0.9213 0.3823 0.0706
1.3454 2.7379 9.3796 0.6588 0.2741 0.7006
-4.5475 -0.4938 -5.2209 -0.6879 -0.7257 0.0091
4.6442 -0.7427 3.5804 0.6686 0.7051 -0.2361
3.2786 6.8012 1.0301 -0.4103 0.7535 0.5137
0.9007 6.4689 -1.9232 -0.7829 0.3723 0.4984
1.5144 4.8493 -5.3649 -0.8990 0.4281 0.0922
-2.1245 -5.5694 -7.4740 -0.2404 -0.5027 -0.8304
-5.1343 0.7964 -0.0483 -0.3780 -0.7949 0.4747
-1.9443 -6.7739 -5.2505 0.0963 -0.5232 -0.8467
-4.2754 1.1179 5.2536 0.1247 -0.6661 0.7354
